data_4129769
loop_
_publ_author_name
'Liu, Junzhi'
'Narita, Akimitsu'
'Osella, Silvio'
'Zhang, Wen'
'Schollmeyer, Dieter'
'Beljonne, David'
'Feng, Xinliang'
'M\"ullen, Klaus'

_publ_section_title
;
 Unexpected Scholl Reaction of 6,7,13,14-Tetraarylbenzo[k]tetraphene:
 Selective Formation of Five-Membered Rings in Polycyclic Aromatic
 Hydrocarbons.
;
_journal_issue 8
_journal_name_full 'Journal of the American Chemical Society'
_journal_page_first 2602
_journal_page_last 2608
_journal_paper_doi 10.1021/jacs.5b10399
_journal_volume 138
_journal_year 2016
_chemical_formula_moiety 'C62 H60 I2, C H2 Cl2'
_chemical_formula_sum 'C63 H62 Cl2 I2'
_chemical_formula_weight 1143.82
_space_group_crystal_system monoclinic
_space_group_IT_number 15
_space_group_name_Hall '-C 2yc'
_space_group_name_H-M_alt 'C 1 2/c 1'
_atom_sites_solution_hydrogens geom
_audit_creation_method SHELXL-2014
_cell_angle_alpha 90
_cell_angle_beta 106.246(4)
_cell_angle_gamma 90
_cell_formula_units_Z 4
_cell_length_a 18.9493(9)
_cell_length_b 21.4331(10)
_cell_length_c 14.0256(7)
_cell_measurement_reflns_used 98936
_cell_measurement_temperature 193(2)
_cell_measurement_theta_max 28.58
_cell_measurement_theta_min 2.24
_cell_volume 5468.9(5)
_computing_cell_refinement 'STOE X-AREA'
_computing_data_collection 'STOE X-AREA'
_computing_data_reduction 'STOE X-RED'
_computing_structure_refinement 'SHELXL-2014 (Sheldrick, 2014)'
_computing_structure_solution SIR-2004
_diffrn_ambient_temperature 193(2)
_diffrn_detector 'image plate (34 cm diameter)'
_diffrn_detector_area_resol_mean 6.67
_diffrn_detector_type STOE
_diffrn_measured_fraction_theta_full 0.999
_diffrn_measured_fraction_theta_max 0.967
_diffrn_measurement_details ' 487 frames, detector distance = 80 mm'
_diffrn_measurement_device '2-circle goniometer'
_diffrn_measurement_device_type 'STOE IPDS 2T'
_diffrn_measurement_method 'rotation method'
_diffrn_radiation_type MoK\a
_diffrn_radiation_wavelength 0.71073
_diffrn_reflns_av_R_equivalents 0.1121
_diffrn_reflns_av_unetI/netI 0.0402
_diffrn_reflns_Laue_measured_fraction_full 0.999
_diffrn_reflns_Laue_measured_fraction_max 0.967
_diffrn_reflns_limit_h_max 25
_diffrn_reflns_limit_h_min -24
_diffrn_reflns_limit_k_max 28
_diffrn_reflns_limit_k_min -28
_diffrn_reflns_limit_l_max 18
_diffrn_reflns_limit_l_min -18
_diffrn_reflns_number 62290
_diffrn_reflns_point_group_measured_fraction_full 0.999
_diffrn_reflns_point_group_measured_fraction_max 0.967
_diffrn_reflns_theta_full 25.242
_diffrn_reflns_theta_max 28.469
_diffrn_reflns_theta_min 2.239
_diffrn_source 'sealed X-ray tube, 12 x 0.4 mm long-fine focus'
_exptl_absorpt_coefficient_mu 1.286
_exptl_absorpt_correction_T_max 0.653
_exptl_absorpt_correction_T_min 0.340
_exptl_absorpt_correction_type multi-scan
_exptl_absorpt_process_details PLATON
_exptl_crystal_colour colourless
_exptl_crystal_density_diffrn 1.389
_exptl_crystal_description block
_exptl_crystal_F_000 2320
_exptl_crystal_size_max 0.530
_exptl_crystal_size_mid 0.380
_exptl_crystal_size_min 0.300
_refine_diff_density_max 3.402
_refine_diff_density_min -1.169
_refine_diff_density_rms 0.131
_refine_ls_extinction_method none
_refine_ls_goodness_of_fit_ref 1.148
_refine_ls_hydrogen_treatment constr
_refine_ls_matrix_type full
_refine_ls_number_parameters 339
_refine_ls_number_reflns 6695
_refine_ls_number_restraints 54
_refine_ls_restrained_S_all 1.154
_refine_ls_R_factor_all 0.0700
_refine_ls_R_factor_gt 0.0662
_refine_ls_shift/su_max 0.001
_refine_ls_shift/su_mean 0.000
_refine_ls_structure_factor_coef Fsqd
_refine_ls_weighting_details 'w=1/[\s^2^(Fo^2^)+(0.0647P)^2^+37.7986P] where P=(Fo^2^+2Fc^2^)/3'
_refine_ls_weighting_scheme calc
_refine_ls_wR_factor_gt 0.1687
_refine_ls_wR_factor_ref 0.1724
_reflns_Friedel_coverage 0.000
_reflns_number_gt 6152
_reflns_number_total 6695
_reflns_threshold_expression 'I > 2\s(I)'
_cod_data_source_file ja5b10399_si_002.cif
_cod_data_source_block
;
;
_cod_depositor_comments
;
The following automatic conversions were performed:

data item '_exptl_absorpt_correction_type' value 'Multi scan' was
changed to 'multi-scan' in accordance with the
/home/saulius/struct/COD-crude-data/automatic-downloads/DataCite-retrospective/ACS/depositions/lib/dictionaries/cif_core.dic
dictionary named 'cif_core.dic' version 2.4.2 last updated on
2011-04-26.

Automatic conversion script
Id: cif_fix_values 6909 2019-04-08 15:41:33Z antanas 
;
_cod_original_sg_symbol_H-M 'C 2/c'
_cod_database_code 4129769
_shelx_space_group_comment
;
The symmetry employed for this shelxl refinement is uniquely defined
by the following loop, which should always be used as a source of
symmetry information in preference to the above space-group names.
They are only intended as comments.
;
_shelx_estimated_absorpt_t_min 0.549
_shelx_estimated_absorpt_t_max 0.699
_shelxl_version_number 2014-3

loop_
_space_group_symop_operation_xyz
'x, y, z'
'-x, y, -z+1/2'
'x+1/2, y+1/2, z'
'-x+1/2, y+1/2, -z+1/2'
'-x, -y, -z'
'x, -y, z-1/2'
'-x+1/2, -y+1/2, -z'
'x+1/2, -y+1/2, z-1/2'

loop_
_atom_site_label
_atom_site_type_symbol
_atom_site_fract_x
_atom_site_fract_y
_atom_site_fract_z
_atom_site_U_iso_or_equiv
_atom_site_adp_type
_atom_site_occupancy
_atom_site_site_symmetry_order
_atom_site_calc_flag
_atom_site_refinement_flags_posn
_atom_site_refinement_flags_adp
_atom_site_refinement_flags_occupancy
_atom_site_disorder_assembly
_atom_site_disorder_group
I1 I 0.42212(2) 0.05092(2) -0.15271(2) 0.04403(13) Uani 1 1 d . . . . .
C1 C 0.5375(2) 0.13716(18) 0.1766(3) 0.0256(7) Uani 1 1 d . . . . .
C2 C 0.5687(2) 0.15370(18) 0.0950(3) 0.0281(8) Uani 1 1 d . . . . .
C3 C 0.6300(2) 0.1934(2) 0.1083(4) 0.0344(9) Uani 1 1 d . . . . .
H3 H 0.6532 0.2096 0.1725 0.041 Uiso 1 1 calc R U . . .
C4 C 0.6568(3) 0.2090(2) 0.0299(4) 0.0411(11) Uani 1 1 d . . . . .
H4 H 0.6979 0.2362 0.0401 0.049 Uiso 1 1 calc R U . . .
C5 C 0.6243(3) 0.1852(3) -0.0641(4) 0.0452(12) Uani 1 1 d . . . . .
H5 H 0.6444 0.1945 -0.1173 0.054 Uiso 1 1 calc R U . . .
C6 C 0.5627(3) 0.1480(2) -0.0803(4) 0.0366(9) Uani 1 1 d . . . . .
H6 H 0.5405 0.1321 -0.1449 0.044 Uiso 1 1 calc R U . . .
C7 C 0.5322(2) 0.13333(19) -0.0023(3) 0.0293(8) Uani 1 1 d . . . . .
C8 C 0.4635(2) 0.1004(2) -0.0187(3) 0.0295(8) Uani 1 1 d . . . . .
C9 C 0.4251(2) 0.09862(19) 0.0513(3) 0.0271(8) Uani 1 1 d . . . . .
C10 C 0.4605(2) 0.12368(18) 0.1500(3) 0.0259(7) Uani 1 1 d . . . . .
C11 C 0.5778(2) 0.13327(17) 0.2777(3) 0.0257(7) Uani 1 1 d . . . . .
C12 C 0.6591(2) 0.14213(18) 0.3089(3) 0.0262(7) Uani 1 1 d . . . . .
C13 C 0.6881(2) 0.1950(2) 0.3651(3) 0.0325(9) Uani 1 1 d . . . . .
H13 H 0.6564 0.2213 0.3888 0.039 Uiso 1 1 calc R U . . .
C14 C 0.7623(2) 0.2097(2) 0.3869(3) 0.0335(9) Uani 1 1 d . . . . .
H14 H 0.7803 0.2460 0.4245 0.040 Uiso 1 1 calc R U . . .
C15 C 0.8112(2) 0.1715(2) 0.3540(3) 0.0293(8) Uani 1 1 d . . . . .
C16 C 0.7813(2) 0.11804(19) 0.3001(3) 0.0300(8) Uani 1 1 d . . . . .
H16 H 0.8132 0.0906 0.2785 0.036 Uiso 1 1 calc R U . . .
C17 C 0.7072(2) 0.10369(19) 0.2770(3) 0.0283(8) Uani 1 1 d . . . . .
H17 H 0.6891 0.0674 0.2392 0.034 Uiso 1 1 calc R U . . .
C18 C 0.8919(2) 0.1898(2) 0.3748(4) 0.0365(9) Uani 1 1 d . U . . .
C19 C 0.8967(6) 0.2418(6) 0.3016(9) 0.060(3) Uani 0.6 1 d . U P A 1
H19A H 0.8788 0.2260 0.2335 0.090 Uiso 0.6 1 calc R U P A 1
H19B H 0.9479 0.2552 0.3143 0.090 Uiso 0.6 1 calc R U P A 1
H19C H 0.8665 0.2772 0.3104 0.090 Uiso 0.6 1 calc R U P A 1
C20 C 0.9399(6) 0.1368(6) 0.3502(12) 0.062(3) Uani 0.6 1 d . U P A 1
H20A H 0.9395 0.1008 0.3930 0.093 Uiso 0.6 1 calc R U P A 1
H20B H 0.9905 0.1517 0.3615 0.093 Uiso 0.6 1 calc R U P A 1
H20C H 0.9201 0.1246 0.2805 0.093 Uiso 0.6 1 calc R U P A 1
C21 C 0.9266(5) 0.2143(7) 0.4789(8) 0.060(3) Uani 0.6 1 d . U P A 1
H21A H 0.9100 0.2572 0.4840 0.090 Uiso 0.6 1 calc R U P A 1
H21B H 0.9802 0.2137 0.4929 0.090 Uiso 0.6 1 calc R U P A 1
H21C H 0.9119 0.1879 0.5271 0.090 Uiso 0.6 1 calc R U P A 1
C19A C 0.8976(10) 0.2607(8) 0.371(2) 0.075(5) Uani 0.4 1 d . U P A 2
H19D H 0.9494 0.2728 0.3852 0.112 Uiso 0.4 1 calc R U P A 2
H19E H 0.8763 0.2794 0.4202 0.112 Uiso 0.4 1 calc R U P A 2
H19F H 0.8709 0.2754 0.3044 0.112 Uiso 0.4 1 calc R U P A 2
C20A C 0.9267(9) 0.1631(10) 0.3039(14) 0.055(4) Uani 0.4 1 d . U P A 2
H20D H 0.9236 0.1175 0.3056 0.083 Uiso 0.4 1 calc R U P A 2
H20E H 0.9784 0.1758 0.3214 0.083 Uiso 0.4 1 calc R U P A 2
H20F H 0.9015 0.1781 0.2370 0.083 Uiso 0.4 1 calc R U P A 2
C21A C 0.9284(8) 0.1674(12) 0.4807(14) 0.070(4) Uani 0.4 1 d . U P A 2
H21D H 0.9548 0.1284 0.4785 0.105 Uiso 0.4 1 calc R U P A 2
H21E H 0.8906 0.1604 0.5151 0.105 Uiso 0.4 1 calc R U P A 2
H21F H 0.9631 0.1992 0.5163 0.105 Uiso 0.4 1 calc R U P A 2
C22 C 0.3553(2) 0.0632(2) 0.0329(3) 0.0303(8) Uani 1 1 d . . . . .
C23 C 0.2891(3) 0.0845(2) -0.0308(4) 0.0359(9) Uani 1 1 d . . . . .
H23 H 0.2881 0.1234 -0.0638 0.043 Uiso 1 1 calc R U . . .
C24 C 0.2249(3) 0.0501(2) -0.0469(4) 0.0432(11) Uani 1 1 d . . . . .
H24 H 0.1806 0.0656 -0.0906 0.052 Uiso 1 1 calc R U . . .
C25 C 0.2247(3) -0.0074(2) 0.0007(5) 0.0438(12) Uani 1 1 d . . . . .
C26 C 0.2906(3) -0.0285(2) 0.0630(4) 0.0433(11) Uani 1 1 d . . . . .
H26 H 0.2917 -0.0676 0.0953 0.052 Uiso 1 1 calc R U . . .
C27 C 0.3556(3) 0.0060(2) 0.0798(4) 0.0355(9) Uani 1 1 d . . . . .
H27 H 0.3999 -0.0096 0.1233 0.043 Uiso 1 1 calc R U . . .
C28 C 0.1533(3) -0.0453(3) -0.0146(6) 0.0594(16) Uani 1 1 d . U . . .
C29 C 0.0915(4) -0.0212(4) -0.1027(8) 0.089(2) Uani 1 1 d . U . . .
H29A H 0.1091 -0.0192 -0.1620 0.134 Uiso 1 1 calc R U . . .
H29B H 0.0767 0.0206 -0.0875 0.134 Uiso 1 1 calc R U . . .
H29C H 0.0493 -0.0494 -0.1150 0.134 Uiso 1 1 calc R U . . .
C30 C 0.1289(5) -0.0394(4) 0.0810(9) 0.098(3) Uani 1 1 d . U . . .
H30A H 0.0860 -0.0661 0.0759 0.147 Uiso 1 1 calc R U . . .
H30B H 0.1160 0.0041 0.0897 0.147 Uiso 1 1 calc R U . . .
H30C H 0.1691 -0.0525 0.1381 0.147 Uiso 1 1 calc R U . . .
C31 C 0.1673(4) -0.1134(3) -0.0332(7) 0.073(2) Uani 1 1 d . U . . .
H31A H 0.1206 -0.1363 -0.0504 0.110 Uiso 1 1 calc R U . . .
H31B H 0.2005 -0.1315 0.0269 0.110 Uiso 1 1 calc R U . . .
H31C H 0.1897 -0.1164 -0.0880 0.110 Uiso 1 1 calc R U . . .
C32 C 0.5000 0.2939(5) 0.2500 0.085(4) Uani 1 2 d S T P . .
H32A H 0.4859 0.2667 0.1907 0.102 Uiso 0.5 1 calc R U P . .
H32B H 0.5141 0.2667 0.3093 0.102 Uiso 0.5 1 calc R U P . .
Cl1 Cl 0.5754(2) 0.33859(14) 0.2454(3) 0.1244(11) Uani 1 1 d . . . . .

loop_
_atom_site_aniso_label
_atom_site_aniso_U_11
_atom_site_aniso_U_22
_atom_site_aniso_U_33
_atom_site_aniso_U_23
_atom_site_aniso_U_13
_atom_site_aniso_U_12
I1 0.0456(2) 0.0535(2) 0.0382(2) -0.01364(13) 0.02008(15) -0.00856(13)
C1 0.0223(17) 0.0255(17) 0.034(2) -0.0018(15) 0.0171(15) -0.0034(13)
C2 0.0269(18) 0.0258(17) 0.039(2) 0.0017(16) 0.0220(16) 0.0003(14)
C3 0.033(2) 0.032(2) 0.044(2) 0.0009(18) 0.0210(19) -0.0038(17)
C4 0.039(2) 0.038(2) 0.056(3) 0.004(2) 0.030(2) -0.0077(19)
C5 0.046(3) 0.051(3) 0.050(3) 0.008(2) 0.032(2) -0.005(2)
C6 0.043(2) 0.038(2) 0.037(2) 0.0007(18) 0.024(2) -0.0020(19)
C7 0.0301(19) 0.0283(18) 0.037(2) 0.0005(16) 0.0219(17) 0.0019(15)
C8 0.0303(19) 0.0324(19) 0.0294(19) 0.0016(15) 0.0146(16) 0.0029(15)
C9 0.0234(17) 0.0288(18) 0.033(2) 0.0003(15) 0.0149(15) 0.0008(14)
C10 0.0252(18) 0.0252(17) 0.0326(19) 0.0015(15) 0.0166(15) 0.0026(14)
C11 0.0246(18) 0.0236(16) 0.035(2) -0.0024(14) 0.0188(16) -0.0020(13)
C12 0.0219(17) 0.0289(18) 0.0323(19) -0.0013(15) 0.0152(15) -0.0036(14)
C13 0.030(2) 0.036(2) 0.037(2) -0.0074(17) 0.0182(17) -0.0010(16)
C14 0.033(2) 0.032(2) 0.039(2) -0.0072(17) 0.0147(18) -0.0067(16)
C15 0.0253(18) 0.0330(19) 0.033(2) -0.0003(16) 0.0142(16) -0.0054(15)
C16 0.0261(19) 0.0282(18) 0.042(2) -0.0022(16) 0.0196(17) -0.0008(15)
C17 0.0242(18) 0.0276(18) 0.038(2) -0.0047(16) 0.0164(16) -0.0029(14)
C18 0.0242(18) 0.039(2) 0.049(2) -0.0046(18) 0.0155(17) -0.0096(16)
C19 0.048(5) 0.064(5) 0.071(6) 0.014(5) 0.021(5) -0.018(4)
C20 0.025(4) 0.055(5) 0.111(9) -0.013(5) 0.028(5) -0.005(4)
C21 0.034(4) 0.092(8) 0.053(5) -0.010(5) 0.011(3) -0.017(5)
C19A 0.052(8) 0.055(6) 0.129(14) -0.011(6) 0.045(10) -0.019(5)
C20A 0.035(7) 0.075(9) 0.064(8) -0.017(7) 0.027(6) -0.013(7)
C21A 0.031(6) 0.116(12) 0.062(6) 0.005(7) 0.013(5) -0.006(8)
C22 0.0277(19) 0.0304(19) 0.036(2) -0.0034(16) 0.0144(17) -0.0029(15)
C23 0.033(2) 0.034(2) 0.040(2) -0.0007(18) 0.0104(18) -0.0036(17)
C24 0.029(2) 0.049(3) 0.050(3) -0.009(2) 0.009(2) -0.0034(19)
C25 0.035(2) 0.035(2) 0.070(3) -0.014(2) 0.027(2) -0.0075(18)
C26 0.046(3) 0.028(2) 0.064(3) -0.005(2) 0.028(2) -0.0080(19)
C27 0.032(2) 0.032(2) 0.046(3) 0.0005(18) 0.0168(19) -0.0006(17)
C28 0.043(3) 0.043(3) 0.102(5) -0.018(3) 0.036(3) -0.013(2)
C29 0.047(3) 0.061(4) 0.150(7) -0.010(4) 0.010(4) -0.019(3)
C30 0.084(5) 0.096(6) 0.141(7) -0.036(5) 0.078(5) -0.045(5)
C31 0.056(4) 0.046(3) 0.121(6) -0.021(3) 0.030(4) -0.019(3)
C32 0.117(10) 0.048(5) 0.065(6) 0.000 -0.015(6) 0.000
Cl1 0.175(3) 0.0909(17) 0.119(2) 0.0066(16) 0.060(2) -0.0176(19)

loop_
_atom_type_symbol
_atom_type_description
_atom_type_scat_dispersion_real
_atom_type_scat_dispersion_imag
_atom_type_scat_source
C C 0.0033 0.0016 'International Tables Vol C Tables 4.2.6.8 and 6.1.1.4'
H H 0.0000 0.0000 'International Tables Vol C Tables 4.2.6.8 and 6.1.1.4'
Cl Cl 0.1484 0.1585 'International Tables Vol C Tables 4.2.6.8 and 6.1.1.4'
I I -0.4742 1.8119 'International Tables Vol C Tables 4.2.6.8 and 6.1.1.4'

loop_
_geom_angle_atom_site_label_1
_geom_angle_atom_site_label_2
_geom_angle_atom_site_label_3
_geom_angle
_geom_angle_site_symmetry_1
_geom_angle_site_symmetry_3
C11 C1 C10 118.4(3) . .
C11 C1 C2 124.9(3) . .
C10 C1 C2 116.6(4) . .
C3 C2 C7 118.4(4) . .
C3 C2 C1 122.6(4) . .
C7 C2 C1 118.8(3) . .
C4 C3 C2 121.1(5) . .
C4 C3 H3 119.5 . .
C2 C3 H3 119.5 . .
C3 C4 C5 120.3(4) . .
C3 C4 H4 119.9 . .
C5 C4 H4 119.9 . .
C6 C5 C4 120.1(4) . .
C6 C5 H5 120.0 . .
C4 C5 H5 120.0 . .
C5 C6 C7 120.9(5) . .
C5 C6 H6 119.5 . .
C7 C6 H6 119.5 . .
C6 C7 C2 118.9(4) . .
C6 C7 C8 122.3(4) . .
C2 C7 C8 118.8(3) . .
C9 C8 C7 122.2(4) . .
C9 C8 I1 118.9(3) . .
C7 C8 I1 118.9(3) . .
C8 C9 C10 118.1(4) . .
C8 C9 C22 120.9(4) . .
C10 C9 C22 120.2(3) . .
C11 C10 C1 118.2(4) 2_655 .
C11 C10 C9 122.6(4) 2_655 .
C1 C10 C9 119.1(3) . .
C1 C11 C10 119.0(3) . 2_655
C1 C11 C12 120.8(3) . .
C10 C11 C12 120.1(4) 2_655 .
C17 C12 C13 118.0(4) . .
C17 C12 C11 123.1(4) . .
C13 C12 C11 118.6(3) . .
C14 C13 C12 121.4(4) . .
C14 C13 H13 119.3 . .
C12 C13 H13 119.3 . .
C13 C14 C15 121.0(4) . .
C13 C14 H14 119.5 . .
C15 C14 H14 119.5 . .
C16 C15 C14 116.7(4) . .
C16 C15 C18 122.9(4) . .
C14 C15 C18 120.4(4) . .
C17 C16 C15 122.5(4) . .
C17 C16 H16 118.8 . .
C15 C16 H16 118.8 . .
C16 C17 C12 120.4(4) . .
C16 C17 H17 119.8 . .
C12 C17 H17 119.8 . .
C20A C18 C19A 108.4(12) . .
C20A C18 C15 113.0(7) . .
C21 C18 C15 114.4(5) . .
C19A C18 C15 109.0(7) . .
C20A C18 C21A 111.9(12) . .
C19A C18 C21A 109.3(14) . .
C15 C18 C21A 105.2(7) . .
C21 C18 C19 107.6(8) . .
C15 C18 C19 107.6(5) . .
C21 C18 C20 110.1(8) . .
C15 C18 C20 112.9(5) . .
C19 C18 C20 103.5(8) . .
C18 C19 H19A 109.5 . .
C18 C19 H19B 109.5 . .
H19A C19 H19B 109.5 . .
C18 C19 H19C 109.5 . .
H19A C19 H19C 109.5 . .
H19B C19 H19C 109.5 . .
C18 C20 H20A 109.5 . .
C18 C20 H20B 109.5 . .
H20A C20 H20B 109.5 . .
C18 C20 H20C 109.5 . .
H20A C20 H20C 109.5 . .
H20B C20 H20C 109.5 . .
C18 C21 H21A 109.5 . .
C18 C21 H21B 109.5 . .
H21A C21 H21B 109.5 . .
C18 C21 H21C 109.5 . .
H21A C21 H21C 109.5 . .
H21B C21 H21C 109.5 . .
C18 C19A H19D 109.5 . .
C18 C19A H19E 109.5 . .
H19D C19A H19E 109.5 . .
C18 C19A H19F 109.5 . .
H19D C19A H19F 109.5 . .
H19E C19A H19F 109.5 . .
C18 C20A H20D 109.5 . .
C18 C20A H20E 109.5 . .
H20D C20A H20E 109.5 . .
C18 C20A H20F 109.5 . .
H20D C20A H20F 109.5 . .
H20E C20A H20F 109.5 . .
C18 C21A H21D 109.5 . .
C18 C21A H21E 109.5 . .
H21D C21A H21E 109.5 . .
C18 C21A H21F 109.5 . .
H21D C21A H21F 109.5 . .
H21E C21A H21F 109.5 . .
C27 C22 C23 118.4(4) . .
C27 C22 C9 118.9(4) . .
C23 C22 C9 122.7(4) . .
C24 C23 C22 121.2(4) . .
C24 C23 H23 119.4 . .
C22 C23 H23 119.4 . .
C23 C24 C25 120.6(5) . .
C23 C24 H24 119.7 . .
C25 C24 H24 119.7 . .
C26 C25 C24 117.8(4) . .
C26 C25 C28 121.1(5) . .
C24 C25 C28 121.1(5) . .
C25 C26 C27 122.0(5) . .
C25 C26 H26 119.0 . .
C27 C26 H26 119.0 . .
C22 C27 C26 119.9(5) . .
C22 C27 H27 120.0 . .
C26 C27 H27 120.0 . .
C31 C28 C29 108.4(7) . .
C31 C28 C30 109.8(7) . .
C29 C28 C30 109.0(7) . .
C31 C28 C25 110.0(5) . .
C29 C28 C25 112.0(6) . .
C30 C28 C25 107.5(6) . .
C28 C29 H29A 109.5 . .
C28 C29 H29B 109.5 . .
H29A C29 H29B 109.5 . .
C28 C29 H29C 109.5 . .
H29A C29 H29C 109.5 . .
H29B C29 H29C 109.5 . .
C28 C30 H30A 109.5 . .
C28 C30 H30B 109.5 . .
H30A C30 H30B 109.5 . .
C28 C30 H30C 109.5 . .
H30A C30 H30C 109.5 . .
H30B C30 H30C 109.5 . .
C28 C31 H31A 109.5 . .
C28 C31 H31B 109.5 . .
H31A C31 H31B 109.5 . .
C28 C31 H31C 109.5 . .
H31A C31 H31C 109.5 . .
H31B C31 H31C 109.5 . .
Cl1 C32 Cl1 113.1(6) 2_655 .
Cl1 C32 H32A 109.0 2_655 .
Cl1 C32 H32A 109.0 . .
Cl1 C32 H32B 109.0 2_655 .
Cl1 C32 H32B 109.0 . .
H32A C32 H32B 107.8 . .

loop_
_geom_bond_atom_site_label_1
_geom_bond_atom_site_label_2
_geom_bond_distance
_geom_bond_site_symmetry_2
I1 C8 2.108(4) .
C1 C11 1.413(6) .
C1 C10 1.430(5) .
C1 C2 1.471(5) .
C2 C3 1.409(6) .
C2 C7 1.415(6) .
C3 C4 1.376(6) .
C3 H3 0.9500 .
C4 C5 1.387(8) .
C4 H4 0.9500 .
C5 C6 1.377(7) .
C5 H5 0.9500 .
C6 C7 1.408(5) .
C6 H6 0.9500 .
C7 C8 1.442(6) .
C8 C9 1.377(5) .
C9 C10 1.461(6) .
C9 C22 1.485(5) .
C10 C11 1.419(5) 2_655
C11 C10 1.419(5) 2_655
C11 C12 1.490(5) .
C12 C17 1.393(5) .
C12 C13 1.401(6) .
C13 C14 1.388(6) .
C13 H13 0.9500 .
C14 C15 1.405(6) .
C14 H14 0.9500 .
C15 C16 1.403(6) .
C15 C18 1.527(5) .
C16 C17 1.384(5) .
C16 H16 0.9500 .
C17 H17 0.9500 .
C18 C20A 1.455(16) .
C18 C21 1.517(12) .
C18 C19A 1.525(18) .
C18 C21A 1.529(19) .
C18 C19 1.535(11) .
C18 C20 1.553(11) .
C19 H19A 0.9800 .
C19 H19B 0.9800 .
C19 H19C 0.9800 .
C20 H20A 0.9800 .
C20 H20B 0.9800 .
C20 H20C 0.9800 .
C21 H21A 0.9800 .
C21 H21B 0.9800 .
C21 H21C 0.9800 .
C19A H19D 0.9800 .
C19A H19E 0.9800 .
C19A H19F 0.9800 .
C20A H20D 0.9800 .
C20A H20E 0.9800 .
C20A H20F 0.9800 .
C21A H21D 0.9800 .
C21A H21E 0.9800 .
C21A H21F 0.9800 .
C22 C27 1.390(6) .
C22 C23 1.398(6) .
C23 C24 1.386(6) .
C23 H23 0.9500 .
C24 C25 1.402(8) .
C24 H24 0.9500 .
C25 C26 1.384(8) .
C25 C28 1.543(7) .
C26 C27 1.399(6) .
C26 H26 0.9500 .
C27 H27 0.9500 .
C28 C31 1.519(8) .
C28 C29 1.536(12) .
C28 C30 1.540(11) .
C29 H29A 0.9800 .
C29 H29B 0.9800 .
C29 H29C 0.9800 .
C30 H30A 0.9800 .
C30 H30B 0.9800 .
C30 H30C 0.9800 .
C31 H31A 0.9800 .
C31 H31B 0.9800 .
C31 H31C 0.9800 .
C32 Cl1 1.736(6) 2_655
C32 Cl1 1.736(6) .
C32 H32A 0.9900 .
C32 H32B 0.9900 .

loop_
_geom_torsion_atom_site_label_1
_geom_torsion_atom_site_label_2
_geom_torsion_atom_site_label_3
_geom_torsion_atom_site_label_4
_geom_torsion
_geom_torsion_site_symmetry_1
_geom_torsion_site_symmetry_4
C11 C1 C2 C3 -29.7(6) . .
C10 C1 C2 C3 150.8(4) . .
C11 C1 C2 C7 155.7(4) . .
C10 C1 C2 C7 -23.7(5) . .
C7 C2 C3 C4 -4.0(6) . .
C1 C2 C3 C4 -178.6(4) . .
C2 C3 C4 C5 -0.8(7) . .
C3 C4 C5 C6 3.0(8) . .
C4 C5 C6 C7 -0.4(8) . .
C5 C6 C7 C2 -4.3(7) . .
C5 C6 C7 C8 173.1(4) . .
C3 C2 C7 C6 6.4(6) . .
C1 C2 C7 C6 -178.8(4) . .
C3 C2 C7 C8 -171.1(4) . .
C1 C2 C7 C8 3.7(6) . .
C6 C7 C8 C9 -164.4(4) . .
C2 C7 C8 C9 13.0(6) . .
C6 C7 C8 I1 17.5(5) . .
C2 C7 C8 I1 -165.1(3) . .
C7 C8 C9 C10 -8.6(6) . .
I1 C8 C9 C10 169.4(3) . .
C7 C8 C9 C22 -178.7(4) . .
I1 C8 C9 C22 -0.6(5) . .
C11 C1 C10 C11 26.6(5) . 2_655
C2 C1 C10 C11 -153.9(4) . 2_655
C11 C1 C10 C9 -151.3(4) . .
C2 C1 C10 C9 28.2(5) . .
C8 C9 C10 C11 169.8(4) . 2_655
C22 C9 C10 C11 -20.1(6) . 2_655
C8 C9 C10 C1 -12.5(6) . .
C22 C9 C10 C1 157.7(4) . .
C10 C1 C11 C10 -7.5(5) . 2_655
C2 C1 C11 C10 173.0(4) . 2_655
C10 C1 C11 C12 175.4(3) . .
C2 C1 C11 C12 -4.1(6) . .
C1 C11 C12 C17 -61.1(6) . .
C10 C11 C12 C17 121.9(4) 2_655 .
C1 C11 C12 C13 112.5(4) . .
C10 C11 C12 C13 -64.5(5) 2_655 .
C17 C12 C13 C14 1.3(7) . .
C11 C12 C13 C14 -172.6(4) . .
C12 C13 C14 C15 -0.6(7) . .
C13 C14 C15 C16 -0.9(7) . .
C13 C14 C15 C18 177.4(4) . .
C14 C15 C16 C17 1.9(7) . .
C18 C15 C16 C17 -176.4(4) . .
C15 C16 C17 C12 -1.2(7) . .
C13 C12 C17 C16 -0.4(6) . .
C11 C12 C17 C16 173.2(4) . .
C16 C15 C18 C20A 23.1(11) . .
C14 C15 C18 C20A -155.1(10) . .
C16 C15 C18 C21 -139.1(7) . .
C14 C15 C18 C21 42.6(8) . .
C16 C15 C18 C19A 143.6(11) . .
C14 C15 C18 C19A -34.6(12) . .
C16 C15 C18 C21A -99.2(11) . .
C14 C15 C18 C21A 82.5(11) . .
C16 C15 C18 C19 101.4(7) . .
C14 C15 C18 C19 -76.8(7) . .
C16 C15 C18 C20 -12.1(9) . .
C14 C15 C18 C20 169.6(8) . .
C8 C9 C22 C27 103.8(5) . .
C10 C9 C22 C27 -66.0(5) . .
C8 C9 C22 C23 -75.2(6) . .
C10 C9 C22 C23 114.9(5) . .
C27 C22 C23 C24 0.4(7) . .
C9 C22 C23 C24 179.5(4) . .
C22 C23 C24 C25 0.0(8) . .
C23 C24 C25 C26 -0.6(8) . .
C23 C24 C25 C28 178.4(5) . .
C24 C25 C26 C27 0.8(8) . .
C28 C25 C26 C27 -178.3(5) . .
C23 C22 C27 C26 -0.3(7) . .
C9 C22 C27 C26 -179.4(4) . .
C25 C26 C27 C22 -0.3(8) . .
C26 C25 C28 C31 -46.7(9) . .
C24 C25 C28 C31 134.3(7) . .
C26 C25 C28 C29 -167.3(6) . .
C24 C25 C28 C29 13.6(8) . .
C26 C25 C28 C30 72.9(7) . .
C24 C25 C28 C30 -106.2(8) . .
